data_4085051
loop_
_publ_author_name
'Vivancos, \'Angela'
'Hern\'andez, Yohar A.'
'Paneque, Margarita'
'Poveda, Manuel L.'
'Salazar, Ver\'onica'
'\'Alvarez, Eleuterio'

_publ_section_title
;
 Formation of \b-Metallanaphthalenes by the Coupling of a
 Benzo-Iridacyclopentadiene with Olefins
;
_journal_issue 1
_journal_name_full Organometallics
_journal_page_first 177
_journal_paper_doi 10.1021/om5010435
_journal_volume 34
_journal_year 2015
_chemical_formula_moiety 'C29 H36 B Ir N6 O4'
_chemical_formula_sum 'C29 H36 B Ir N6 O4'
_chemical_formula_weight 735.65
_chemical_name_systematic
; 
 ? 
;
_space_group_IT_number 14
_symmetry_cell_setting monoclinic
_symmetry_space_group_name_Hall '-P 2ybc'
_symmetry_space_group_name_H-M 'P 1 21/c 1'
_atom_sites_solution_hydrogens geom
_atom_sites_solution_primary direct
_atom_sites_solution_secondary difmap
_audit_creation_method SHELXL-97
_cell_angle_alpha 90.00
_cell_angle_beta 90.6890(10)
_cell_angle_gamma 90.00
_cell_formula_units_Z 12
_cell_length_a 25.5107(14)
_cell_length_b 22.5877(11)
_cell_length_c 15.2104(8)
_cell_measurement_reflns_used 9871
_cell_measurement_temperature 173(2)
_cell_measurement_theta_max 28.16
_cell_measurement_theta_min 2.26
_cell_volume 8764.0(8)
_computing_cell_refinement 'APEX2 Software Suite (Bruker, 2007)'
_computing_data_collection 'APEX2 Software Suite (Bruker, 2007)'
_computing_data_reduction 'APEX2 Software Suite (Bruker, 2007)'
_computing_molecular_graphics 'SHELXTL (Sheldrick, 2008)'
_computing_publication_material 'SHELXTL and publCIF (Westrip, 2010)'
_computing_structure_refinement 'SHELXL97 (Sheldrick, 2008)'
_computing_structure_solution 'SIR2002 (Burla et al., 2003)'
_diffrn_ambient_temperature 173(2)
_diffrn_detector_area_resol_mean 8.26
_diffrn_measured_fraction_theta_full 0.998
_diffrn_measured_fraction_theta_max 0.998
_diffrn_measurement_device_type
;
 Bruker-Nonius X8kappa APEX II CCD area detector
;
_diffrn_measurement_method 'phi and omega scans with narrow frames'
_diffrn_radiation_monochromator graphite
_diffrn_radiation_source 'fine-focus sealed tube'
_diffrn_radiation_type MoK\a
_diffrn_radiation_wavelength 0.71073
_diffrn_reflns_av_R_equivalents 0.0550
_diffrn_reflns_av_sigmaI/netI 0.0364
_diffrn_reflns_limit_h_max 30
_diffrn_reflns_limit_h_min -21
_diffrn_reflns_limit_k_max 27
_diffrn_reflns_limit_k_min -22
_diffrn_reflns_limit_l_max 16
_diffrn_reflns_limit_l_min -18
_diffrn_reflns_number 99523
_diffrn_reflns_theta_full 25.25
_diffrn_reflns_theta_max 25.25
_diffrn_reflns_theta_min 1.79
_diffrn_standards_decay_% 0
_exptl_absorpt_coefficient_mu 4.616
_exptl_absorpt_correction_T_max 0.6307
_exptl_absorpt_correction_T_min 0.3381
_exptl_absorpt_correction_type multi-scan
_exptl_absorpt_process_details
;
program SADABS, Bruker (2001).
;
_exptl_crystal_colour green
_exptl_crystal_density_diffrn 1.673
_exptl_crystal_density_method 'not measured'
_exptl_crystal_description prism
_exptl_crystal_F_000 4392
_exptl_crystal_size_max 0.30
_exptl_crystal_size_mid 0.12
_exptl_crystal_size_min 0.11
_refine_diff_density_max 1.242
_refine_diff_density_min -0.940
_refine_diff_density_rms 0.158
_refine_ls_extinction_method none
_refine_ls_goodness_of_fit_ref 1.097
_refine_ls_hydrogen_treatment constr
_refine_ls_matrix_type fullcycle
_refine_ls_number_parameters 1135
_refine_ls_number_reflns 15827
_refine_ls_number_restraints 1134
_refine_ls_restrained_S_all 1.059
_refine_ls_R_factor_all 0.0648
_refine_ls_R_factor_gt 0.0380
_refine_ls_shift/su_max 0.003
_refine_ls_shift/su_mean 0.001
_refine_ls_structure_factor_coef Fsqd
_refine_ls_weighting_details 'calc w=1/[\s^2^(Fo^2^)+(0.0431P)^2^+40.4135P] where P=(Fo^2^+2Fc^2^)/3'
_refine_ls_weighting_scheme calc
_refine_ls_wR_factor_gt 0.0895
_refine_ls_wR_factor_ref 0.0989
_reflns_number_gt 12093
_reflns_number_total 15827
_reflns_threshold_expression >2sigma(I)
_cod_data_source_file om5010435_si_002.cif
_cod_data_source_block benzo-3-H,Me
_cod_depositor_comments
;
The following automatic conversions were performed:

'_symmetry_cell_setting' value 'Monoclinic' changed to 'monoclinic'
according to
/home/saulius/struct/COD-crude-data--automatic-downloads/rss-feeds/ACS/lib/dictionaries/cif_core.dic
dictionary named 'cif_core.dic' version 2.4.2 from 2011-04-26.

Automatic conversion script
Id: cif_fix_values 2935 2014-11-11 08:27:57Z andrius 

 Adding full bibliography for 4085045--4085053.cif.
;
_cod_original_sg_symbol_H-M 'P 21/c'
_cod_database_code 4085051

loop_
_symmetry_equiv_pos_as_xyz
'x, y, z'
'-x, y+1/2, -z+1/2'
'-x, -y, -z'
'x, -y-1/2, z-1/2'

loop_
_atom_site_label
_atom_site_type_symbol
_atom_site_fract_x
_atom_site_fract_y
_atom_site_fract_z
_atom_site_U_iso_or_equiv
_atom_site_adp_type
_atom_site_occupancy
_atom_site_symmetry_multiplicity
_atom_site_calc_flag
_atom_site_refinement_flags
Ir1 Ir 0.850768(9) 0.339417(11) 0.037059(15) 0.02236(6) Uani 1 1 d U
H1IR H 0.7947 0.3097 0.0293 0.027 Uiso 1 1 d R
O1 O 0.8510(2) 0.4913(2) 0.0199(4) 0.0589(17) Uani 1 1 d U
O2 O 0.7663(2) 0.4779(2) -0.0141(3) 0.0418(13) Uani 1 1 d U
O3 O 0.7581(3) 0.5084(3) 0.1715(4) 0.0664(18) Uani 1 1 d U
O4 O 0.6893(2) 0.4484(2) 0.1615(4) 0.0447(13) Uani 1 1 d U
N1 N 0.9249(2) 0.3861(2) 0.0491(3) 0.0280(11) Uani 1 1 d U
N2 N 0.9588(2) 0.3827(2) -0.0204(4) 0.0283(12) Uani 1 1 d U
N3 N 0.8931(2) 0.2673(2) -0.0186(3) 0.0242(11) Uani 1 1 d U
N4 N 0.9354(2) 0.2811(3) -0.0705(3) 0.0278(11) Uani 1 1 d U
N5 N 0.8474(2) 0.3651(2) -0.1005(3) 0.0264(11) Uani 1 1 d U
N6 N 0.8943(2) 0.3693(2) -0.1433(3) 0.0270(11) Uani 1 1 d U
C1 C 0.9474(3) 0.4193(3) 0.1102(4) 0.0326(15) Uani 1 1 d U
C2 C 0.9965(3) 0.4374(3) 0.0806(5) 0.0356(15) Uani 1 1 d U
H2 H 1.0213 0.4608 0.1121 0.043 Uiso 1 1 calc R
C3 C 1.0023(3) 0.4151(3) -0.0015(5) 0.0324(15) Uani 1 1 d U
C4 C 0.9210(3) 0.4347(3) 0.1945(5) 0.0420(18) Uani 1 1 d U
H4A H 0.8842 0.4444 0.1826 0.063 Uiso 1 1 calc R
H4B H 0.9386 0.4689 0.2214 0.063 Uiso 1 1 calc R
H4C H 0.9231 0.4009 0.2348 0.063 Uiso 1 1 calc R
C5 C 1.0457(3) 0.4211(3) -0.0662(5) 0.0394(17) Uani 1 1 d U
H5A H 1.0599 0.3819 -0.0796 0.059 Uiso 1 1 calc R
H5B H 1.0735 0.4461 -0.0410 0.059 Uiso 1 1 calc R
H5C H 1.0321 0.4394 -0.1203 0.059 Uiso 1 1 calc R
C6 C 0.8900(3) 0.2088(3) -0.0157(4) 0.0280(14) Uani 1 1 d U
C7 C 0.9300(3) 0.1841(3) -0.0650(4) 0.0338(15) Uani 1 1 d U
H7 H 0.9364 0.1432 -0.0742 0.041 Uiso 1 1 calc R
C8 C 0.9584(3) 0.2304(3) -0.0975(4) 0.0324(15) Uani 1 1 d U
C9 C 0.8476(3) 0.1778(3) 0.0333(5) 0.0355(16) Uani 1 1 d U
H9A H 0.8628 0.1573 0.0842 0.053 Uiso 1 1 calc R
H9B H 0.8303 0.1490 -0.0056 0.053 Uiso 1 1 calc R
H9C H 0.8218 0.2069 0.0533 0.053 Uiso 1 1 calc R
C10 C 1.0070(3) 0.2295(4) -0.1508(5) 0.0398(18) Uani 1 1 d U
H10A H 1.0005 0.2494 -0.2070 0.060 Uiso 1 1 calc R
H10B H 1.0174 0.1884 -0.1616 0.060 Uiso 1 1 calc R
H10C H 1.0352 0.2500 -0.1187 0.060 Uiso 1 1 calc R
C11 C 0.8099(3) 0.3818(3) -0.1580(4) 0.0270(13) Uani 1 1 d U
C12 C 0.8328(3) 0.3993(3) -0.2360(4) 0.0301(14) Uani 1 1 d U
H12 H 0.8153 0.4140 -0.2869 0.036 Uiso 1 1 calc R
C13 C 0.8857(3) 0.3910(3) -0.2249(4) 0.0302(14) Uani 1 1 d U
C14 C 0.7536(3) 0.3772(3) -0.1385(4) 0.0296(14) Uani 1 1 d U
H14A H 0.7380 0.3451 -0.1733 0.044 Uiso 1 1 calc R
H14B H 0.7362 0.4146 -0.1533 0.044 Uiso 1 1 calc R
H14C H 0.7492 0.3689 -0.0758 0.044 Uiso 1 1 calc R
C15 C 0.9289(3) 0.4027(3) -0.2885(5) 0.0402(18) Uani 1 1 d U
H15A H 0.9563 0.4263 -0.2596 0.060 Uiso 1 1 calc R
H15B H 0.9148 0.4244 -0.3394 0.060 Uiso 1 1 calc R
H15C H 0.9437 0.3650 -0.3082 0.060 Uiso 1 1 calc R
C16 C 0.8539(2) 0.3106(3) 0.1544(4) 0.0237(13) Uani 1 1 d U
C17 C 0.8125(2) 0.3147(3) 0.2177(4) 0.0226(12) Uani 1 1 d U
C18 C 0.7720(2) 0.3589(3) 0.2127(4) 0.0241(13) Uani 1 1 d U
C19 C 0.7737(3) 0.4060(3) 0.1466(4) 0.0268(13) Uani 1 1 d U
C20 C 0.8073(2) 0.4067(3) 0.0781(4) 0.0224(12) Uani 1 1 d U
C21 C 0.9040(3) 0.2803(3) 0.1850(4) 0.0335(16) Uani 1 1 d U
H21A H 0.9150 0.2965 0.2421 0.050 Uiso 1 1 calc R
H21B H 0.9317 0.2872 0.1419 0.050 Uiso 1 1 calc R
H21C H 0.8978 0.2377 0.1906 0.050 Uiso 1 1 calc R
C22 C 0.8124(3) 0.2755(3) 0.2899(4) 0.0279(14) Uani 1 1 d U
H22 H 0.8402 0.2479 0.2963 0.033 Uiso 1 1 calc R
C23 C 0.7729(3) 0.2760(3) 0.3516(4) 0.0327(15) Uani 1 1 d U
H23 H 0.7731 0.2481 0.3984 0.039 Uiso 1 1 calc R
C24 C 0.7336(3) 0.3171(3) 0.3447(5) 0.0383(16) Uani 1 1 d U
H24 H 0.7062 0.3175 0.3865 0.046 Uiso 1 1 calc R
C25 C 0.7335(3) 0.3579(3) 0.2775(4) 0.0318(15) Uani 1 1 d U
H25 H 0.7063 0.3865 0.2749 0.038 Uiso 1 1 calc R
C26 C 0.7412(3) 0.4595(3) 0.1609(5) 0.0352(15) Uani 1 1 d U
C27 C 0.6564(4) 0.4970(4) 0.1865(7) 0.070(3) Uani 1 1 d U
H27A H 0.6687 0.5130 0.2430 0.104 Uiso 1 1 calc R
H27B H 0.6202 0.4832 0.1919 0.104 Uiso 1 1 calc R
H27C H 0.6580 0.5280 0.1415 0.104 Uiso 1 1 calc R
C28 C 0.8119(3) 0.4630(3) 0.0263(5) 0.0337(15) Uani 1 1 d U
C29 C 0.7675(4) 0.5301(4) -0.0692(6) 0.067(3) Uani 1 1 d U
H29A H 0.7781 0.5644 -0.0338 0.100 Uiso 1 1 calc R
H29B H 0.7325 0.5371 -0.0946 0.100 Uiso 1 1 calc R
H29C H 0.7926 0.5242 -0.1167 0.100 Uiso 1 1 calc R
B1 B 0.9453(3) 0.3460(4) -0.1002(5) 0.0307(15) Uani 1 1 d U
H1 H 0.9746 0.3474 -0.1433 0.037 Uiso 1 1 calc R
Ir2 Ir 0.534085(9) 0.279918(11) 0.990005(15) 0.02055(5) Uani 1 1 d U
H2IR H 0.5329 0.2502 1.0834 0.025 Uiso 1 1 d R
O5 O 0.4934(2) 0.1170(2) 0.8864(4) 0.0450(13) Uani 1 1 d U
O6 O 0.48817(19) 0.2067(2) 0.8265(3) 0.0347(11) Uani 1 1 d U
O7 O 0.6094(2) 0.0797(2) 0.8840(3) 0.0428(13) Uani 1 1 d U
O8 O 0.5694(2) 0.0615(2) 1.0116(3) 0.0366(11) Uani 1 1 d U
N7 N 0.5337(2) 0.3217(2) 0.8628(3) 0.0254(11) Uani 1 1 d U
N8 N 0.4957(2) 0.3629(2) 0.8437(3) 0.0243(11) Uani 1 1 d U
N9 N 0.4495(2) 0.2722(2) 0.9807(3) 0.0252(11) Uani 1 1 d U
N10 N 0.4247(2) 0.3130(2) 0.9269(3) 0.0239(11) Uani 1 1 d U
N11 N 0.5137(2) 0.3643(2) 1.0406(3) 0.0255(11) Uani 1 1 d U
N12 N 0.4746(2) 0.3957(2) 0.9983(3) 0.0256(11) Uani 1 1 d U
C30 C 0.5630(3) 0.3172(3) 0.7918(4) 0.0300(14) Uani 1 1 d U
C31 C 0.5430(3) 0.3544(3) 0.7247(4) 0.0316(15) Uani 1 1 d U
H31 H 0.5560 0.3587 0.6668 0.038 Uiso 1 1 calc R
C32 C 0.5011(3) 0.3828(3) 0.7606(4) 0.0272(13) Uani 1 1 d U
C33 C 0.6094(3) 0.2765(3) 0.7857(4) 0.0339(15) Uani 1 1 d U
H33A H 0.6418 0.2995 0.7936 0.051 Uiso 1 1 calc R
H33B H 0.6095 0.2575 0.7278 0.051 Uiso 1 1 calc R
H33C H 0.6074 0.2462 0.8316 0.051 Uiso 1 1 calc R
C34 C 0.4648(3) 0.4263(3) 0.7194(5) 0.0398(17) Uani 1 1 d U
H34A H 0.4300 0.4085 0.7127 0.060 Uiso 1 1 calc R
H34B H 0.4780 0.4375 0.6614 0.060 Uiso 1 1 calc R
H34C H 0.4626 0.4615 0.7567 0.060 Uiso 1 1 calc R
C35 C 0.4158(2) 0.2269(3) 0.9927(4) 0.0289(14) Uani 1 1 d U
C36 C 0.3712(3) 0.2374(3) 0.9407(5) 0.0346(15) Uani 1 1 d U
H36 H 0.3420 0.2117 0.9336 0.042 Uiso 1 1 calc R
C37 C 0.3775(3) 0.2918(3) 0.9017(4) 0.0289(14) Uani 1 1 d U
C38 C 0.4290(3) 0.1763(3) 1.0501(5) 0.0357(16) Uani 1 1 d U
H38A H 0.4659 0.1790 1.0685 0.054 Uiso 1 1 calc R
H38B H 0.4232 0.1393 1.0179 0.054 Uiso 1 1 calc R
H38C H 0.4067 0.1771 1.1021 0.054 Uiso 1 1 calc R
C39 C 0.3427(3) 0.3243(4) 0.8396(5) 0.0446(19) Uani 1 1 d U
H39A H 0.3282 0.3592 0.8689 0.067 Uiso 1 1 calc R
H39B H 0.3140 0.2984 0.8203 0.067 Uiso 1 1 calc R
H39C H 0.3629 0.3369 0.7884 0.067 Uiso 1 1 calc R
C40 C 0.5238(3) 0.3918(3) 1.1157(4) 0.0318(14) Uani 1 1 d U
C41 C 0.4915(3) 0.4407(3) 1.1236(5) 0.0410(17) Uani 1 1 d U
H41 H 0.4908 0.4678 1.1712 0.049 Uiso 1 1 calc R
C42 C 0.4608(3) 0.4423(3) 1.0491(5) 0.0332(15) Uani 1 1 d U
C43 C 0.5632(3) 0.3686(4) 1.1810(5) 0.0429(18) Uani 1 1 d U
H43A H 0.5552 0.3271 1.1944 0.064 Uiso 1 1 calc R
H43B H 0.5617 0.3921 1.2351 0.064 Uiso 1 1 calc R
H43C H 0.5984 0.3713 1.1562 0.064 Uiso 1 1 calc R
C44 C 0.4184(3) 0.4843(3) 1.0242(5) 0.045(2) Uani 1 1 d U
H44A H 0.4254 0.5009 0.9660 0.068 Uiso 1 1 calc R
H44B H 0.4170 0.5164 1.0675 0.068 Uiso 1 1 calc R
H44C H 0.3847 0.4634 1.0227 0.068 Uiso 1 1 calc R
C45 C 0.6074(2) 0.2892(3) 1.0062(4) 0.0259(13) Uani 1 1 d U
C46 C 0.6410(2) 0.2428(3) 1.0417(4) 0.0234(12) Uani 1 1 d U
C47 C 0.6290(2) 0.1814(3) 1.0299(4) 0.0242(13) Uani 1 1 d U
C48 C 0.5845(2) 0.1607(3) 0.9765(4) 0.0241(12) Uani 1 1 d U
C49 C 0.5456(2) 0.1966(3) 0.9479(4) 0.0233(12) Uani 1 1 d U
C50 C 0.6331(3) 0.3472(3) 0.9847(5) 0.0334(15) Uani 1 1 d U
H50A H 0.6446 0.3666 1.0392 0.050 Uiso 1 1 calc R
H50B H 0.6079 0.3727 0.9536 0.050 Uiso 1 1 calc R
H50C H 0.6634 0.3401 0.9472 0.050 Uiso 1 1 calc R
C51 C 0.6872(3) 0.2581(3) 1.0872(4) 0.0304(14) Uani 1 1 d U
H51 H 0.6969 0.2987 1.0913 0.036 Uiso 1 1 calc R
C52 C 0.7188(3) 0.2163(3) 1.1260(4) 0.0368(16) Uani 1 1 d U
H52 H 0.7485 0.2282 1.1597 0.044 Uiso 1 1 calc R
C53 C 0.7076(3) 0.1567(3) 1.1161(4) 0.0314(15) Uani 1 1 d U
H53 H 0.7295 0.1276 1.1428 0.038 Uiso 1 1 calc R
C54 C 0.6640(3) 0.1401(3) 1.0668(4) 0.0292(14) Uani 1 1 d U
H54 H 0.6576 0.0991 1.0575 0.035 Uiso 1 1 calc R
C55 C 0.5889(3) 0.0970(3) 0.9493(4) 0.0304(14) Uani 1 1 d U
C56 C 0.5739(4) -0.0016(3) 0.9955(7) 0.067(3) Uani 1 1 d U
H56A H 0.5533 -0.0121 0.9430 0.101 Uiso 1 1 calc R
H56B H 0.5608 -0.0235 1.0463 0.101 Uiso 1 1 calc R
H56C H 0.6108 -0.0117 0.9862 0.101 Uiso 1 1 calc R
C57 C 0.5064(3) 0.1682(3) 0.8853(4) 0.0278(14) Uani 1 1 d U
C58 C 0.4476(3) 0.1848(4) 0.7664(5) 0.051(2) Uani 1 1 d U
H58A H 0.4619 0.1527 0.7305 0.077 Uiso 1 1 calc R
H58B H 0.4357 0.2170 0.7280 0.077 Uiso 1 1 calc R
H58C H 0.4180 0.1698 0.8003 0.077 Uiso 1 1 calc R
B2 B 0.4514(3) 0.3724(3) 0.9105(5) 0.0274(15) Uani 1 1 d U
H2A H 0.4254 0.4014 0.8865 0.033 Uiso 1 1 calc R
Ir3 Ir 0.201451(9) 0.342425(11) 0.421725(15) 0.02173(6) Uani 1 1 d U
H3IR H 0.2578 0.3126 0.4331 0.026 Uiso 1 1 d R
O9 O 0.1886(2) 0.4939(3) 0.4335(4) 0.0606(17) Uani 1 1 d U
O10 O 0.2706(2) 0.4872(2) 0.4813(3) 0.0425(12) Uani 1 1 d U
O11 O 0.2843(3) 0.5183(3) 0.2865(4) 0.0616(17) Uani 1 1 d U
O12 O 0.3569(2) 0.4644(3) 0.3059(4) 0.0574(16) Uani 1 1 d U
N13 N 0.1251(2) 0.3836(2) 0.4068(3) 0.0242(11) Uani 1 1 d U
N14 N 0.0921(2) 0.3814(2) 0.4759(3) 0.0260(11) Uani 1 1 d U
N15 N 0.2024(2) 0.3679(2) 0.5585(3) 0.0269(11) Uani 1 1 d U
N16 N 0.1562(2) 0.3683(2) 0.6017(3) 0.0285(12) Uani 1 1 d U
N17 N 0.1622(2) 0.2686(2) 0.4763(3) 0.0238(11) Uani 1 1 d U
N18 N 0.1184(2) 0.2794(2) 0.5264(3) 0.0238(11) Uani 1 1 d U
C59 C 0.1025(3) 0.4178(3) 0.3463(4) 0.0293(14) Uani 1 1 d U
C60 C 0.0547(3) 0.4379(3) 0.3777(5) 0.0327(15) Uani 1 1 d U
H60 H 0.0305 0.4628 0.3476 0.039 Uiso 1 1 calc R
C61 C 0.0495(2) 0.4151(3) 0.4600(4) 0.0273(14) Uani 1 1 d U
C62 C 0.1281(3) 0.4313(3) 0.2593(5) 0.0392(17) Uani 1 1 d U
H62A H 0.1167 0.4021 0.2154 0.059 Uiso 1 1 calc R
H62B H 0.1663 0.4296 0.2665 0.059 Uiso 1 1 calc R
H62C H 0.1177 0.4710 0.2397 0.059 Uiso 1 1 calc R
C63 C 0.0083(3) 0.4240(3) 0.5273(5) 0.0361(16) Uani 1 1 d U
H63A H 0.0226 0.4477 0.5760 0.054 Uiso 1 1 calc R
H63B H -0.0032 0.3855 0.5495 0.054 Uiso 1 1 calc R
H63C H -0.0216 0.4448 0.5006 0.054 Uiso 1 1 calc R
C64 C 0.2401(3) 0.3822(3) 0.6180(4) 0.0284(14) Uani 1 1 d U
C65 C 0.2172(3) 0.3925(3) 0.6982(4) 0.0328(15) Uani 1 1 d U
H65 H 0.2346 0.4035 0.7513 0.039 Uiso 1 1 calc R
C66 C 0.1644(3) 0.3836(3) 0.6862(4) 0.0290(14) Uani 1 1 d U
C67 C 0.2969(3) 0.3830(3) 0.5960(4) 0.0355(16) Uani 1 1 d U
H67A H 0.3011 0.3748 0.5332 0.053 Uiso 1 1 calc R
H67B H 0.3154 0.3527 0.6305 0.053 Uiso 1 1 calc R
H67C H 0.3116 0.4220 0.6098 0.053 Uiso 1 1 calc R
C68 C 0.1210(3) 0.3906(3) 0.7507(5) 0.0447(19) Uani 1 1 d U
H68A H 0.1084 0.3515 0.7685 0.067 Uiso 1 1 calc R
H68B H 0.0921 0.4128 0.7233 0.067 Uiso 1 1 calc R
H68C H 0.1340 0.4121 0.8025 0.067 Uiso 1 1 calc R
C69 C 0.1692(3) 0.2097(3) 0.4750(4) 0.0282(14) Uani 1 1 d U
C70 C 0.1303(3) 0.1832(3) 0.5232(4) 0.0318(15) Uani 1 1 d U
H70 H 0.1263 0.1419 0.5331 0.038 Uiso 1 1 calc R
C71 C 0.0982(3) 0.2277(3) 0.5544(4) 0.0278(14) Uani 1 1 d U
C72 C 0.2145(3) 0.1820(3) 0.4302(5) 0.0365(17) Uani 1 1 d U
H72A H 0.2429 0.1753 0.4731 0.055 Uiso 1 1 calc R
H72B H 0.2268 0.2084 0.3837 0.055 Uiso 1 1 calc R
H72C H 0.2037 0.1441 0.4045 0.055 Uiso 1 1 calc R
C73 C 0.0493(3) 0.2237(3) 0.6066(5) 0.0404(17) Uani 1 1 d U
H73A H 0.0202 0.2413 0.5732 0.061 Uiso 1 1 calc R
H73B H 0.0541 0.2451 0.6622 0.061 Uiso 1 1 calc R
H73C H 0.0414 0.1821 0.6188 0.061 Uiso 1 1 calc R
C74 C 0.2026(3) 0.3129(3) 0.3045(4) 0.0243(13) Uani 1 1 d U
C75 C 0.2466(2) 0.3186(3) 0.2469(4) 0.0236(13) Uani 1 1 d U
C76 C 0.2840(2) 0.3656(3) 0.2534(4) 0.0233(12) Uani 1 1 d U
C77 C 0.2765(3) 0.4142(3) 0.3155(4) 0.0274(13) Uani 1 1 d U
C78 C 0.2412(2) 0.4139(3) 0.3816(4) 0.0229(12) Uani 1 1 d U
C79 C 0.1560(3) 0.2790(3) 0.2713(4) 0.0312(15) Uani 1 1 d U
H79A H 0.1639 0.2365 0.2723 0.047 Uiso 1 1 calc R
H79B H 0.1478 0.2913 0.2109 0.047 Uiso 1 1 calc R
H79C H 0.1259 0.2870 0.3089 0.047 Uiso 1 1 calc R
C80 C 0.2531(3) 0.2767(3) 0.1783(4) 0.0326(15) Uani 1 1 d U
H80 H 0.2281 0.2458 0.1717 0.039 Uiso 1 1 calc R
C81 C 0.2939(3) 0.2791(3) 0.1218(5) 0.0405(17) Uani 1 1 d U
H81 H 0.2977 0.2497 0.0776 0.049 Uiso 1 1 calc R
C82 C 0.3295(3) 0.3244(3) 0.1291(4) 0.0344(16) Uani 1 1 d U
H82 H 0.3582 0.3261 0.0900 0.041 Uiso 1 1 calc R
C83 C 0.3242(3) 0.3671(3) 0.1919(4) 0.0296(14) Uani 1 1 d U
H83 H 0.3486 0.3989 0.1938 0.036 Uiso 1 1 calc R
C84 C 0.3051(3) 0.4714(3) 0.2994(4) 0.0344(15) Uani 1 1 d U
C85 C 0.3872(4) 0.5164(5) 0.2830(7) 0.086(4) Uani 1 1 d U
H85A H 0.3813 0.5477 0.3265 0.129 Uiso 1 1 calc R
H85B H 0.3763 0.5305 0.2246 0.129 Uiso 1 1 calc R
H85C H 0.4245 0.5062 0.2823 0.129 Uiso 1 1 calc R
C86 C 0.2303(3) 0.4693(3) 0.4327(5) 0.0346(15) Uani 1 1 d U
C87 C 0.2586(4) 0.5348(4) 0.5431(5) 0.061(3) Uani 1 1 d U
H87A H 0.2298 0.5226 0.5810 0.091 Uiso 1 1 calc R
H87B H 0.2483 0.5704 0.5103 0.091 Uiso 1 1 calc R
H87C H 0.2897 0.5435 0.5793 0.091 Uiso 1 1 calc R
B3 B 0.1061(3) 0.3429(3) 0.5556(5) 0.0262(14) Uani 1 1 d U
H3 H 0.0763 0.3427 0.5977 0.031 Uiso 1 1 calc R

loop_
_atom_site_aniso_label
_atom_site_aniso_U_11
_atom_site_aniso_U_22
_atom_site_aniso_U_33
_atom_site_aniso_U_23
_atom_site_aniso_U_13
_atom_site_aniso_U_12
Ir1 0.01754(12) 0.02902(13) 0.02055(12) 0.00193(10) 0.00161(9) -0.00263(10)
O1 0.046(3) 0.037(3) 0.093(5) 0.031(3) -0.011(3) -0.015(3)
O2 0.047(3) 0.028(3) 0.050(3) 0.010(2) -0.017(3) 0.001(2)
O3 0.074(5) 0.039(3) 0.086(5) -0.035(3) 0.001(4) -0.001(3)
O4 0.038(3) 0.041(3) 0.055(3) -0.002(2) -0.002(3) 0.014(2)
N1 0.022(3) 0.032(3) 0.030(3) 0.002(2) -0.003(2) -0.003(2)
N2 0.013(3) 0.038(3) 0.034(3) 0.008(2) 0.006(2) 0.000(2)
N3 0.023(3) 0.033(3) 0.017(2) 0.001(2) 0.005(2) 0.001(2)
N4 0.020(3) 0.041(3) 0.022(3) 0.001(2) 0.004(2) 0.003(2)
N5 0.023(3) 0.037(3) 0.020(2) 0.005(2) 0.003(2) -0.002(2)
N6 0.022(3) 0.033(3) 0.026(3) 0.006(2) 0.011(2) -0.005(2)
C1 0.030(4) 0.032(4) 0.035(3) -0.001(3) -0.005(3) 0.000(3)
C2 0.021(3) 0.032(4) 0.054(4) 0.003(3) -0.010(3) -0.004(3)
C3 0.022(3) 0.023(3) 0.052(4) 0.009(3) 0.001(3) 0.001(3)
C4 0.040(4) 0.044(4) 0.042(4) -0.011(3) -0.008(3) -0.010(4)
C5 0.017(3) 0.036(4) 0.066(5) 0.003(4) 0.005(3) -0.005(3)
C6 0.031(4) 0.034(3) 0.019(3) 0.000(3) 0.002(3) -0.001(3)
C7 0.035(4) 0.037(4) 0.030(4) -0.001(3) 0.004(3) 0.011(3)
C8 0.023(3) 0.049(4) 0.025(3) -0.001(3) 0.000(3) 0.005(3)
C9 0.035(4) 0.033(4) 0.038(4) -0.003(3) 0.003(3) -0.009(3)
C10 0.026(4) 0.055(5) 0.038(4) -0.003(3) 0.007(3) 0.012(3)
C11 0.028(3) 0.027(3) 0.025(3) -0.002(3) 0.002(3) 0.000(3)
C12 0.031(3) 0.033(4) 0.027(3) 0.007(3) -0.001(3) -0.009(3)
C13 0.034(3) 0.031(4) 0.025(3) 0.001(3) 0.004(3) -0.002(3)
C14 0.025(3) 0.033(4) 0.031(4) -0.001(3) -0.002(3) 0.000(3)
C15 0.040(4) 0.050(5) 0.031(4) 0.011(3) 0.010(3) -0.006(4)
C16 0.022(3) 0.026(3) 0.023(3) -0.001(2) -0.002(2) -0.001(3)
C17 0.019(3) 0.028(3) 0.021(3) -0.006(2) -0.002(2) -0.006(2)
C18 0.023(3) 0.027(3) 0.022(3) -0.005(2) -0.004(2) -0.003(2)
C19 0.029(3) 0.024(3) 0.027(3) -0.005(2) -0.007(2) -0.005(3)
C20 0.020(3) 0.022(3) 0.025(3) -0.002(2) -0.007(2) -0.004(2)
C21 0.022(3) 0.046(4) 0.032(4) 0.008(3) -0.001(3) 0.013(3)
C22 0.032(4) 0.029(3) 0.023(3) -0.003(3) -0.005(3) -0.001(3)
C23 0.039(4) 0.039(4) 0.019(3) 0.001(3) 0.001(3) -0.008(3)
C24 0.036(4) 0.048(4) 0.030(4) -0.001(3) 0.009(3) -0.003(3)
C25 0.035(4) 0.037(4) 0.023(3) -0.007(3) 0.006(3) 0.004(3)
C26 0.041(4) 0.030(3) 0.034(4) -0.011(3) -0.003(3) 0.004(3)
C27 0.060(6) 0.056(6) 0.093(8) -0.005(5) 0.013(5) 0.033(5)
C28 0.037(4) 0.026(3) 0.038(4) 0.003(3) -0.002(3) -0.001(3)
C29 0.100(8) 0.033(4) 0.068(6) 0.014(4) -0.034(6) 0.007(5)
B1 0.018(3) 0.043(4) 0.031(4) 0.004(3) 0.006(3) -0.005(3)
Ir2 0.01790(12) 0.02392(12) 0.01986(11) 0.00082(9) 0.00193(9) 0.00020(10)
O5 0.039(3) 0.036(3) 0.060(3) -0.002(2) -0.015(3) -0.007(2)
O6 0.034(3) 0.041(3) 0.029(2) -0.006(2) -0.010(2) 0.006(2)
O7 0.049(3) 0.045(3) 0.034(3) -0.011(2) -0.001(2) 0.015(3)
O8 0.042(3) 0.028(2) 0.040(3) 0.001(2) -0.008(2) -0.009(2)
N7 0.022(3) 0.032(3) 0.022(2) 0.002(2) 0.003(2) -0.001(2)
N8 0.026(3) 0.022(3) 0.025(3) 0.004(2) 0.003(2) 0.001(2)
N9 0.020(2) 0.031(3) 0.024(3) 0.002(2) 0.000(2) 0.001(2)
N10 0.019(3) 0.030(3) 0.023(3) 0.000(2) 0.002(2) 0.005(2)
N11 0.024(3) 0.023(3) 0.030(3) 0.002(2) 0.005(2) -0.003(2)
N12 0.030(3) 0.022(3) 0.025(3) 0.000(2) 0.002(2) 0.001(2)
C30 0.023(3) 0.040(4) 0.028(3) 0.002(3) 0.003(3) -0.006(3)
C31 0.039(4) 0.040(4) 0.016(3) -0.001(3) 0.003(3) -0.003(3)
C32 0.031(4) 0.031(3) 0.019(3) 0.002(2) -0.002(3) -0.009(3)
C33 0.029(4) 0.044(4) 0.030(4) -0.004(3) 0.012(3) 0.001(3)
C34 0.049(5) 0.040(4) 0.031(4) 0.009(3) -0.004(3) 0.001(3)
C35 0.020(3) 0.028(3) 0.039(4) 0.003(3) 0.013(3) -0.002(3)
C36 0.020(3) 0.042(4) 0.042(4) 0.000(3) 0.007(3) -0.004(3)
C37 0.020(3) 0.042(4) 0.025(3) -0.005(3) 0.004(2) 0.001(3)
C38 0.025(4) 0.030(4) 0.052(5) 0.010(3) 0.009(3) -0.001(3)
C39 0.024(4) 0.064(5) 0.045(4) 0.010(4) -0.013(3) 0.000(4)
C40 0.036(4) 0.036(4) 0.023(3) -0.001(3) 0.007(3) -0.010(3)
C41 0.055(5) 0.040(4) 0.029(4) -0.011(3) 0.008(3) 0.001(3)
C42 0.041(4) 0.024(3) 0.035(4) 0.000(3) 0.014(3) -0.002(3)
C43 0.044(5) 0.050(5) 0.034(4) -0.008(3) -0.005(3) -0.003(4)
C44 0.059(5) 0.035(4) 0.042(4) 0.001(3) 0.014(4) 0.019(4)
C45 0.019(3) 0.033(3) 0.026(3) -0.007(3) 0.000(2) -0.001(2)
C46 0.017(3) 0.032(3) 0.022(3) -0.001(2) 0.004(2) 0.000(2)
C47 0.023(3) 0.028(3) 0.021(3) 0.002(2) 0.004(2) 0.001(3)
C48 0.016(3) 0.029(3) 0.027(3) -0.001(2) 0.008(2) -0.003(2)
C49 0.025(3) 0.028(3) 0.017(3) 0.004(2) 0.005(2) -0.004(2)
C50 0.030(4) 0.033(4) 0.038(4) 0.000(3) 0.006(3) -0.006(3)
C51 0.022(3) 0.038(4) 0.031(4) 0.000(3) -0.002(3) -0.005(3)
C52 0.021(3) 0.056(4) 0.033(4) -0.002(3) -0.007(3) -0.003(3)
C53 0.020(3) 0.046(4) 0.028(3) 0.005(3) 0.000(3) 0.005(3)
C54 0.029(4) 0.034(3) 0.025(3) 0.005(3) 0.000(3) -0.001(3)
C55 0.025(3) 0.035(3) 0.031(3) -0.003(3) -0.008(3) 0.001(3)
C56 0.092(8) 0.029(4) 0.081(7) -0.005(4) -0.030(6) -0.002(5)
C57 0.023(3) 0.033(4) 0.027(3) -0.002(3) -0.002(3) 0.000(3)
C58 0.042(5) 0.063(5) 0.047(5) -0.020(4) -0.027(4) 0.011(4)
B2 0.026(4) 0.032(4) 0.024(3) 0.002(3) 0.002(3) 0.006(3)
Ir3 0.01834(12) 0.02796(13) 0.01893(11) -0.00183(10) 0.00152(9) -0.00161(10)
O9 0.033(3) 0.053(4) 0.096(5) -0.038(3) 0.012(3) 0.002(3)
O10 0.051(3) 0.035(3) 0.042(3) -0.011(2) -0.010(2) -0.003(2)
O11 0.070(4) 0.043(3) 0.071(4) 0.019(3) -0.010(3) -0.010(3)
O12 0.036(3) 0.064(4) 0.073(4) -0.027(3) 0.016(3) -0.020(3)
N13 0.021(3) 0.030(3) 0.022(2) 0.000(2) 0.004(2) -0.003(2)
N14 0.026(3) 0.026(3) 0.026(3) 0.000(2) 0.004(2) 0.000(2)
N15 0.025(3) 0.032(3) 0.024(2) -0.004(2) 0.002(2) -0.007(2)
N16 0.029(3) 0.033(3) 0.024(3) -0.002(2) 0.004(2) -0.003(2)
N17 0.024(3) 0.030(3) 0.018(2) 0.000(2) 0.002(2) 0.002(2)
N18 0.019(3) 0.032(3) 0.021(3) 0.004(2) -0.001(2) -0.001(2)
C59 0.031(4) 0.026(3) 0.031(3) 0.000(3) -0.002(3) -0.002(3)
C60 0.029(4) 0.032(4) 0.037(4) 0.001(3) 0.001(3) 0.004(3)
C61 0.019(3) 0.024(3) 0.039(3) -0.001(3) 0.005(3) 0.001(2)
C62 0.035(4) 0.049(5) 0.034(4) 0.012(3) 0.005(3) -0.002(4)
C63 0.031(4) 0.037(4) 0.041(4) -0.005(3) 0.005(3) 0.005(3)
C64 0.033(3) 0.024(3) 0.028(3) 0.000(3) -0.003(3) -0.005(3)
C65 0.045(4) 0.030(4) 0.023(3) -0.005(3) -0.008(3) 0.001(3)
C66 0.043(4) 0.025(3) 0.020(3) -0.002(2) 0.002(3) 0.002(3)
C67 0.033(4) 0.043(4) 0.030(4) -0.001(3) -0.008(3) -0.006(3)
C68 0.062(5) 0.046(5) 0.026(4) -0.010(3) 0.009(3) 0.013(4)
C69 0.027(3) 0.032(3) 0.025(3) -0.001(3) -0.001(3) 0.000(3)
C70 0.032(4) 0.030(3) 0.033(4) 0.007(3) -0.002(3) -0.004(3)
C71 0.027(3) 0.035(3) 0.022(3) 0.007(3) -0.003(2) -0.004(3)
C72 0.037(4) 0.038(4) 0.035(4) -0.010(3) 0.007(3) 0.003(3)
C73 0.032(4) 0.048(5) 0.041(4) 0.006(3) 0.010(3) -0.007(3)
C74 0.024(3) 0.030(3) 0.019(3) -0.004(2) -0.001(2) 0.002(3)
C75 0.022(3) 0.031(3) 0.017(3) 0.005(2) 0.000(2) -0.003(3)
C76 0.017(3) 0.032(3) 0.021(3) 0.002(2) -0.002(2) 0.003(2)
C77 0.023(3) 0.038(3) 0.021(3) 0.001(2) -0.002(2) -0.004(3)
C78 0.022(3) 0.027(3) 0.020(3) 0.000(2) -0.003(2) 0.001(2)
C79 0.028(4) 0.041(4) 0.024(3) -0.007(3) 0.001(3) -0.011(3)
C80 0.035(4) 0.032(4) 0.031(3) -0.002(3) 0.004(3) -0.001(3)
C81 0.051(5) 0.031(4) 0.039(4) -0.010(3) 0.012(3) 0.004(3)
C82 0.032(4) 0.044(4) 0.027(3) 0.004(3) 0.011(3) 0.005(3)
C83 0.026(3) 0.032(4) 0.031(3) 0.004(3) 0.000(3) -0.003(3)
C84 0.038(4) 0.042(4) 0.023(3) -0.004(3) 0.004(3) -0.012(3)
C85 0.073(7) 0.107(8) 0.080(7) -0.047(6) 0.040(6) -0.065(7)
C86 0.039(4) 0.031(4) 0.034(4) -0.005(3) 0.002(3) -0.010(3)
C87 0.088(7) 0.050(5) 0.044(5) -0.019(4) 0.013(5) -0.017(5)
B3 0.026(4) 0.031(4) 0.022(3) 0.002(3) 0.014(3) 0.001(3)

loop_
_atom_type_symbol
_atom_type_description
_atom_type_scat_dispersion_real
_atom_type_scat_dispersion_imag
_atom_type_scat_source
C C 0.0033 0.0016 'International Tables Vol C Tables 4.2.6.8 and 6.1.1.4'
H H 0.0000 0.0000 'International Tables Vol C Tables 4.2.6.8 and 6.1.1.4'
B B 0.0013 0.0007 'International Tables Vol C Tables 4.2.6.8 and 6.1.1.4'
N N 0.0061 0.0033 'International Tables Vol C Tables 4.2.6.8 and 6.1.1.4'
O O 0.0106 0.0060 'International Tables Vol C Tables 4.2.6.8 and 6.1.1.4'
Ir Ir -1.4442 7.9887 'International Tables Vol C Tables 4.2.6.8 and 6.1.1.4'

loop_
_geom_angle_atom_site_label_1
_geom_angle_atom_site_label_2
_geom_angle_atom_site_label_3
_geom_angle
C16 Ir1 C20 89.1(3)
C16 Ir1 N3 95.5(2)
C20 Ir1 N3 174.4(2)
C16 Ir1 N1 93.5(2)
C20 Ir1 N1 95.3(2)
N3 Ir1 N1 87.7(2)
C16 Ir1 N5 175.5(2)
C20 Ir1 N5 94.7(2)
N3 Ir1 N5 80.6(2)
N1 Ir1 N5 88.6(2)
C16 Ir1 H1IR 87.3
C20 Ir1 H1IR 80.8
N3 Ir1 H1IR 96.2
N1 Ir1 H1IR 176.0
N5 Ir1 H1IR 91.0
C28 O2 C29 116.2(6)
C26 O4 C27 115.9(6)
C1 N1 N2 107.5(5)
C1 N1 Ir1 134.8(5)
N2 N1 Ir1 117.6(4)
C3 N2 N1 109.1(6)
C3 N2 B1 130.2(6)
N1 N2 B1 120.6(5)
C6 N3 N4 107.0(5)
C6 N3 Ir1 135.8(4)
N4 N3 Ir1 117.3(4)
C8 N4 N3 109.1(5)
C8 N4 B1 129.6(6)
N3 N4 B1 120.6(5)
C11 N5 N6 106.8(5)
C11 N5 Ir1 136.2(4)
N6 N5 Ir1 116.9(4)
C13 N6 N5 109.2(5)
C13 N6 B1 129.9(5)
N5 N6 B1 120.7(5)
N1 C1 C2 108.7(6)
N1 C1 C4 122.8(6)
C2 C1 C4 128.5(6)
C3 C2 C1 107.2(6)
C3 C2 H2 126.4
C1 C2 H2 126.4
N2 C3 C2 107.3(6)
N2 C3 C5 121.3(7)
C2 C3 C5 131.4(7)
C1 C4 H4A 109.5
C1 C4 H4B 109.5
H4A C4 H4B 109.5
C1 C4 H4C 109.5
H4A C4 H4C 109.5
H4B C4 H4C 109.5
C3 C5 H5A 109.5
C3 C5 H5B 109.5
H5A C5 H5B 109.5
C3 C5 H5C 109.5
H5A C5 H5C 109.5
H5B C5 H5C 109.5
N3 C6 C7 109.6(6)
N3 C6 C9 121.8(6)
C7 C6 C9 128.5(6)
C8 C7 C6 106.5(6)
C8 C7 H7 126.8
C6 C7 H7 126.8
N4 C8 C7 107.7(6)
N4 C8 C10 122.9(6)
C7 C8 C10 129.3(7)
C6 C9 H9A 109.5
C6 C9 H9B 109.5
H9A C9 H9B 109.5
C6 C9 H9C 109.5
H9A C9 H9C 109.5
H9B C9 H9C 109.5
C8 C10 H10A 109.5
C8 C10 H10B 109.5
H10A C10 H10B 109.5
C8 C10 H10C 109.5
H10A C10 H10C 109.5
H10B C10 H10C 109.5
N5 C11 C12 109.5(6)
N5 C11 C14 122.5(6)
C12 C11 C14 127.9(6)
C13 C12 C11 106.3(6)
C13 C12 H12 126.8
C11 C12 H12 126.8
N6 C13 C12 108.1(6)
N6 C13 C15 123.0(6)
C12 C13 C15 128.9(6)
C11 C14 H14A 109.5
C11 C14 H14B 109.5
H14A C14 H14B 109.5
C11 C14 H14C 109.5
H14A C14 H14C 109.5
H14B C14 H14C 109.5
C13 C15 H15A 109.5
C13 C15 H15B 109.5
H15A C15 H15B 109.5
C13 C15 H15C 109.5
H15A C15 H15C 109.5
H15B C15 H15C 109.5
C17 C16 C21 116.5(5)
C17 C16 Ir1 125.6(5)
C21 C16 Ir1 117.9(4)
C22 C17 C18 117.9(6)
C22 C17 C16 119.2(6)
C18 C17 C16 122.8(6)
C25 C18 C17 117.5(6)
C25 C18 C19 121.4(6)
C17 C18 C19 120.9(6)
C20 C19 C18 123.9(6)
C20 C19 C26 117.6(6)
C18 C19 C26 118.1(6)
C19 C20 C28 117.8(6)
C19 C20 Ir1 126.4(5)
C28 C20 Ir1 115.9(5)
C16 C21 H21A 109.5
C16 C21 H21B 109.5
H21A C21 H21B 109.5
C16 C21 H21C 109.5
H21A C21 H21C 109.5
H21B C21 H21C 109.5
C23 C22 C17 122.1(6)
C23 C22 H22 118.9
C17 C22 H22 118.9
C24 C23 C22 119.4(6)
C24 C23 H23 120.3
C22 C23 H23 120.3
C23 C24 C25 120.4(7)
C23 C24 H24 119.8
C25 C24 H24 119.8
C24 C25 C18 122.6(7)
C24 C25 H25 118.7
C18 C25 H25 118.7
O3 C26 O4 121.5(7)
O3 C26 C19 124.8(7)
O4 C26 C19 113.7(6)
O4 C27 H27A 109.5
O4 C27 H27B 109.5
H27A C27 H27B 109.5
O4 C27 H27C 109.5
H27A C27 H27C 109.5
H27B C27 H27C 109.5
O1 C28 O2 123.1(6)
O1 C28 C20 124.7(7)
O2 C28 C20 112.1(6)
O2 C29 H29A 109.5
O2 C29 H29B 109.5
H29A C29 H29B 109.5
O2 C29 H29C 109.5
H29A C29 H29C 109.5
H29B C29 H29C 109.5
N2 B1 N6 109.8(6)
N2 B1 N4 108.7(5)
N6 B1 N4 107.7(5)
N2 B1 H1 110.2
N6 B1 H1 110.2
N4 B1 H1 110.2
C45 Ir2 C49 89.8(3)
C45 Ir2 N11 95.7(2)
C49 Ir2 N11 173.4(2)
C45 Ir2 N7 93.6(2)
C49 Ir2 N7 97.0(2)
N11 Ir2 N7 86.2(2)
C45 Ir2 N9 175.9(2)
C49 Ir2 N9 93.1(2)
N11 Ir2 N9 81.2(2)
N7 Ir2 N9 89.02(19)
C45 Ir2 H2IR 87.7
C49 Ir2 H2IR 83.9
N11 Ir2 H2IR 92.7
N7 Ir2 H2IR 178.5
N9 Ir2 H2IR 89.7
C57 O6 C58 116.1(6)
C55 O8 C56 115.8(6)
C30 N7 N8 106.5(5)
C30 N7 Ir2 134.6(5)
N8 N7 Ir2 118.9(4)
C32 N8 N7 110.2(5)
C32 N8 B2 130.8(6)
N7 N8 B2 118.4(5)
C35 N9 N10 107.3(5)
C35 N9 Ir2 133.4(4)
N10 N9 Ir2 115.7(4)
C37 N10 N9 109.5(5)
C37 N10 B2 131.7(6)
N9 N10 B2 118.7(5)
C40 N11 N12 107.0(5)
C40 N11 Ir2 133.6(5)
N12 N11 Ir2 118.2(4)
C42 N12 N11 109.0(5)
C42 N12 B2 131.2(6)
N11 N12 B2 119.7(5)
N7 C30 C31 110.0(6)
N7 C30 C33 123.4(6)
C31 C30 C33 126.6(6)
C32 C31 C30 105.5(6)
C32 C31 H31 127.2
C30 C31 H31 127.2
N8 C32 C31 107.8(6)
N8 C32 C34 123.1(6)
C31 C32 C34 129.0(6)
C30 C33 H33A 109.5
C30 C33 H33B 109.5
H33A C33 H33B 109.5
C30 C33 H33C 109.5
H33A C33 H33C 109.5
H33B C33 H33C 109.5
C32 C34 H34A 109.5
C32 C34 H34B 109.5
H34A C34 H34B 109.5
C32 C34 H34C 109.5
H34A C34 H34C 109.5
H34B C34 H34C 109.5
N9 C35 C36 108.1(6)
N9 C35 C38 121.7(6)
C36 C35 C38 130.2(6)
C37 C36 C35 107.3(6)
C37 C36 H36 126.4
C35 C36 H36 126.4
N10 C37 C36 107.7(6)
N10 C37 C39 122.1(6)
C36 C37 C39 130.2(7)
C35 C38 H38A 109.5
C35 C38 H38B 109.5
H38A C38 H38B 109.5
C35 C38 H38C 109.5
H38A C38 H38C 109.5
H38B C38 H38C 109.5
C37 C39 H39A 109.5
C37 C39 H39B 109.5
H39A C39 H39B 109.5
C37 C39 H39C 109.5
H39A C39 H39C 109.5
H39B C39 H39C 109.5
N11 C40 C41 109.9(6)
N11 C40 C43 122.0(6)
C41 C40 C43 128.1(6)
C42 C41 C40 106.5(6)
C42 C41 H41 126.7
C40 C41 H41 126.7
N12 C42 C41 107.6(6)
N12 C42 C44 123.0(7)
C41 C42 C44 129.5(7)
C40 C43 H43A 109.5
C40 C43 H43B 109.5
H43A C43 H43B 109.5
C40 C43 H43C 109.5
H43A C43 H43C 109.5
H43B C43 H43C 109.5
C42 C44 H44A 109.5
C42 C44 H44B 109.5
H44A C44 H44B 109.5
C42 C44 H44C 109.5
H44A C44 H44C 109.5
H44B C44 H44C 109.5
C46 C45 C50 116.9(6)
C46 C45 Ir2 123.1(5)
C50 C45 Ir2 120.0(5)
C51 C46 C47 118.5(6)
C51 C46 C45 119.6(6)
C47 C46 C45 121.9(6)
C54 C47 C46 117.4(6)
C54 C47 C48 119.6(6)
C46 C47 C48 122.8(6)
C49 C48 C47 123.3(6)
C49 C48 C55 122.9(6)
C47 C48 C55 113.5(5)
C48 C49 C57 115.1(6)
C48 C49 Ir2 124.7(5)
C57 C49 Ir2 119.9(4)
C45 C50 H50A 109.5
C45 C50 H50B 109.5
H50A C50 H50B 109.5
C45 C50 H50C 109.5
H50A C50 H50C 109.5
H50B C50 H50C 109.5
C52 C51 C46 121.9(7)
C52 C51 H51 119.1
C46 C51 H51 119.1
C51 C52 C53 120.4(6)
C51 C52 H52 119.8
C53 C52 H52 119.8
C52 C53 C54 119.0(6)
C52 C53 H53 120.5
C54 C53 H53 120.5
C53 C54 C47 122.5(7)
C53 C54 H54 118.7
C47 C54 H54 118.7
O7 C55 O8 124.2(6)
O7 C55 C48 125.3(6)
O8 C55 C48 110.4(6)
O8 C56 H56A 109.5
O8 C56 H56B 109.5
H56A C56 H56B 109.5
O8 C56 H56C 109.5
H56A C56 H56C 109.5
H56B C56 H56C 109.5
O5 C57 O6 122.9(6)
O5 C57 C49 125.5(6)
O6 C57 C49 111.6(5)
O6 C58 H58A 109.5
O6 C58 H58B 109.5
H58A C58 H58B 109.5
O6 C58 H58C 109.5
H58A C58 H58C 109.5
H58B C58 H58C 109.5
N10 B2 N8 108.5(5)
N10 B2 N12 109.0(5)
N8 B2 N12 109.9(6)
N10 B2 H2A 109.8
N8 B2 H2A 109.8
N12 B2 H2A 109.8
C74 Ir3 C78 89.1(3)
C74 Ir3 N17 95.9(2)
C78 Ir3 N17 174.6(2)
C74 Ir3 N15 174.7(2)
C78 Ir3 N15 94.5(2)
N17 Ir3 N15 80.34(19)
C74 Ir3 N13 94.4(2)
C78 Ir3 N13 94.6(2)
N17 Ir3 N13 87.22(19)
N15 Ir3 N13 89.2(2)
C74 Ir3 H3IR 85.9
C78 Ir3 H3IR 85.1
N17 Ir3 H3IR 93.1
N15 Ir3 H3IR 90.5
N13 Ir3 H3IR 179.5
C86 O10 C87 114.6(7)
C84 O12 C85 114.7(8)
C59 N13 N14 106.9(5)
C59 N13 Ir3 134.8(4)
N14 N13 Ir3 117.9(4)
C61 N14 N13 110.3(5)
C61 N14 B3 130.0(5)
N13 N14 B3 119.6(5)
C64 N15 N16 106.9(5)
C64 N15 Ir3 135.1(4)
N16 N15 Ir3 117.9(4)
C66 N16 N15 109.8(5)
C66 N16 B3 129.9(6)
N15 N16 B3 119.5(5)
C69 N17 N18 106.9(5)
C69 N17 Ir3 135.4(4)
N18 N17 Ir3 117.8(4)
C71 N18 N17 109.6(5)
C71 N18 B3 129.8(5)
N17 N18 B3 119.5(5)
N13 C59 C60 109.1(6)
N13 C59 C62 122.4(6)
C60 C59 C62 128.6(6)
C61 C60 C59 106.7(6)
C61 C60 H60 126.6
C59 C60 H60 126.6
N14 C61 C60 107.0(6)
N14 C61 C63 121.9(6)
C60 C61 C63 131.1(6)
C59 C62 H62A 109.5
C59 C62 H62B 109.5
H62A C62 H62B 109.5
C59 C62 H62C 109.5
H62A C62 H62C 109.5
H62B C62 H62C 109.5
C61 C63 H63A 109.5
C61 C63 H63B 109.5
H63A C63 H63B 109.5
C61 C63 H63C 109.5
H63A C63 H63C 109.5
H63B C63 H63C 109.5
N15 C64 C65 109.1(6)
N15 C64 C67 122.6(6)
C65 C64 C67 128.3(6)
C66 C65 C64 106.5(6)
C66 C65 H65 126.8
C64 C65 H65 126.8
N16 C66 C65 107.8(6)
N16 C66 C68 123.1(7)
C65 C66 C68 129.1(6)
C64 C67 H67A 109.5
C64 C67 H67B 109.5
H67A C67 H67B 109.5
C64 C67 H67C 109.5
H67A C67 H67C 109.5
H67B C67 H67C 109.5
C66 C68 H68A 109.5
C66 C68 H68B 109.5
H68A C68 H68B 109.5
C66 C68 H68C 109.5
H68A C68 H68C 109.5
H68B C68 H68C 109.5
N17 C69 C70 109.1(6)
N17 C69 C72 121.8(6)
C70 C69 C72 129.0(6)
C69 C70 C71 107.4(6)
C69 C70 H70 126.3
C71 C70 H70 126.3
N18 C71 C70 107.0(6)
N18 C71 C73 123.1(6)
C70 C71 C73 129.9(6)
C69 C72 H72A 109.5
C69 C72 H72B 109.5
H72A C72 H72B 109.5
C69 C72 H72C 109.5
H72A C72 H72C 109.5
H72B C72 H72C 109.5
C71 C73 H73A 109.5
C71 C73 H73B 109.5
H73A C73 H73B 109.5
C71 C73 H73C 109.5
H73A C73 H73C 109.5
H73B C73 H73C 109.5
C75 C74 C79 117.5(5)
C75 C74 Ir3 124.1(5)
C79 C74 Ir3 118.3(4)
C80 C75 C76 117.5(6)
C80 C75 C74 119.2(6)
C76 C75 C74 123.3(6)
C83 C76 C75 117.9(6)
C83 C76 C77 121.1(6)
C75 C76 C77 120.7(6)
C78 C77 C76 124.5(6)
C78 C77 C84 116.9(6)
C76 C77 C84 118.2(5)
C77 C78 C86 120.5(6)
C77 C78 Ir3 124.9(5)
C86 C78 Ir3 114.6(4)
C74 C79 H79A 109.5
C74 C79 H79B 109.5
H79A C79 H79B 109.5
C74 C79 H79C 109.5
H79A C79 H79C 109.5
H79B C79 H79C 109.5
C81 C80 C75 122.4(7)
C81 C80 H80 118.8
C75 C80 H80 118.8
C80 C81 C82 119.3(7)
C80 C81 H81 120.3
C82 C81 H81 120.3
C83 C82 C81 120.9(6)
C83 C82 H82 119.6
C81 C82 H82 119.6
C82 C83 C76 122.0(6)
C82 C83 H83 119.0
C76 C83 H83 119.0
O11 C84 O12 123.5(7)
O11 C84 C77 124.9(7)
O12 C84 C77 111.6(7)
O12 C85 H85A 109.5
O12 C85 H85B 109.5
H85A C85 H85B 109.5
O12 C85 H85C 109.5
H85A C85 H85C 109.5
H85B C85 H85C 109.5
O9 C86 O10 122.5(7)
O9 C86 C78 124.1(6)
O10 C86 C78 113.3(6)
O10 C87 H87A 109.5
O10 C87 H87B 109.5
H87A C87 H87B 109.5
O10 C87 H87C 109.5
H87A C87 H87C 109.5
H87B C87 H87C 109.5
N14 B3 N18 110.4(5)
N14 B3 N16 109.2(5)
N18 B3 N16 107.8(5)
N14 B3 H3 109.8
N18 B3 H3 109.8
N16 B3 H3 109.8

loop_
_geom_bond_atom_site_label_1
_geom_bond_atom_site_label_2
_geom_bond_distance
Ir1 C16 1.900(6)
Ir1 C20 1.987(6)
Ir1 N3 2.135(5)
Ir1 N1 2.172(5)
Ir1 N5 2.172(5)
Ir1 H1IR 1.5834
O1 C28 1.191(9)
O2 C28 1.352(8)
O2 C29 1.448(9)
O3 C26 1.197(9)
O4 C26 1.348(9)
O4 C27 1.435(9)
N1 C1 1.320(8)
N1 N2 1.376(7)
N2 C3 1.355(8)
N2 B1 1.507(10)
N3 C6 1.326(8)
N3 N4 1.380(7)
N4 C8 1.352(9)
N4 B1 1.557(10)
N5 C11 1.343(8)
N5 N6 1.371(7)
N6 C13 1.350(8)
N6 B1 1.544(9)
C1 C2 1.399(10)
C1 C4 1.496(10)
C2 C3 1.355(10)
C2 H2 0.9500
C3 C5 1.497(9)
C4 H4A 0.9800
C4 H4B 0.9800
C4 H4C 0.9800
C5 H5A 0.9800
C5 H5B 0.9800
C5 H5C 0.9800
C6 C7 1.391(9)
C6 C9 1.494(9)
C7 C8 1.367(10)
C7 H7 0.9500
C8 C10 1.490(9)
C9 H9A 0.9800
C9 H9B 0.9800
C9 H9C 0.9800
C10 H10A 0.9800
C10 H10B 0.9800
C10 H10C 0.9800
C11 C12 1.385(9)
C11 C14 1.474(9)
C12 C13 1.369(10)
C12 H12 0.9500
C13 C15 1.499(9)
C14 H14A 0.9800
C14 H14B 0.9800
C14 H14C 0.9800
C15 H15A 0.9800
C15 H15B 0.9800
C15 H15C 0.9800
C16 C17 1.441(8)
C16 C21 1.517(8)
C17 C22 1.411(9)
C17 C18 1.437(9)
C18 C25 1.400(9)
C18 C19 1.465(9)
C19 C20 1.357(9)
C19 C26 1.482(9)
C20 C28 1.501(9)
C21 H21A 0.9800
C21 H21B 0.9800
C21 H21C 0.9800
C22 C23 1.385(9)
C22 H22 0.9500
C23 C24 1.371(10)
C23 H23 0.9500
C24 C25 1.375(10)
C24 H24 0.9500
C25 H25 0.9500
C27 H27A 0.9800
C27 H27B 0.9800
C27 H27C 0.9800
C29 H29A 0.9800
C29 H29B 0.9800
C29 H29C 0.9800
B1 H1 1.0000
Ir2 C45 1.895(6)
Ir2 C49 2.010(6)
Ir2 N11 2.122(5)
Ir2 N7 2.153(5)
Ir2 N9 2.168(5)
Ir2 H2IR 1.5708
O5 C57 1.203(8)
O6 C57 1.328(8)
O6 C58 1.460(8)
O7 C55 1.194(8)
O8 C55 1.341(8)
O8 C56 1.451(9)
N7 C30 1.324(8)
N7 N8 1.372(7)
N8 C32 1.349(8)
N8 B2 1.544(9)
N9 C35 1.351(8)
N9 N10 1.381(7)
N10 C37 1.347(8)
N10 B2 1.526(9)
N11 C40 1.323(8)
N11 N12 1.377(7)
N12 C42 1.354(8)
N12 B2 1.547(9)
C30 C31 1.412(9)
C30 C33 1.503(9)
C31 C32 1.367(10)
C31 H31 0.9500
C32 C34 1.483(10)
C33 H33A 0.9800
C33 H33B 0.9800
C33 H33C 0.9800
C34 H34A 0.9800
C34 H34B 0.9800
C34 H34C 0.9800
C35 C36 1.398(10)
C35 C38 1.475(9)
C36 C37 1.375(10)
C36 H36 0.9500
C37 C39 1.483(9)
C38 H38A 0.9800
C38 H38B 0.9800
C38 H38C 0.9800
C39 H39A 0.9800
C39 H39B 0.9800
C39 H39C 0.9800
C40 C41 1.383(10)
C40 C43 1.499(10)
C41 C42 1.369(10)
C41 H41 0.9500
C42 C44 1.486(10)
C43 H43A 0.9800
C43 H43B 0.9800
C43 H43C 0.9800
C44 H44A 0.9800
C44 H44B 0.9800
C44 H44C 0.9800
C45 C46 1.453(9)
C45 C50 1.503(9)
C46 C51 1.404(9)
C46 C47 1.431(9)
C47 C54 1.405(9)
C47 C48 1.464(9)
C48 C49 1.350(9)
C48 C55 1.502(9)
C49 C57 1.515(9)
C50 H50A 0.9800
C50 H50B 0.9800
C50 H50C 0.9800
C51 C52 1.371(10)
C51 H51 0.9500
C52 C53 1.383(10)
C52 H52 0.9500
C53 C54 1.387(9)
C53 H53 0.9500
C54 H54 0.9500
C56 H56A 0.9800
C56 H56B 0.9800
C56 H56C 0.9800
C58 H58A 0.9800
C58 H58B 0.9800
C58 H58C 0.9800
B2 H2A 1.0000
Ir3 C74 1.905(6)
Ir3 C78 2.005(6)
Ir3 N17 2.119(5)
Ir3 N15 2.159(5)
Ir3 N13 2.168(5)
Ir3 H3IR 1.5963
O9 C86 1.200(9)
O10 C86 1.322(8)
O10 C87 1.464(9)
O11 C84 1.200(9)
O12 C84 1.333(9)
O12 C85 1.451(10)
N13 C59 1.328(8)
N13 N14 1.355(7)
N14 C61 1.345(8)
N14 B3 1.531(9)
N15 C64 1.351(8)
N15 N16 1.356(7)
N16 C66 1.346(8)
N16 B3 1.560(9)
N17 C69 1.342(8)
N17 N18 1.384(7)
N18 C71 1.346(8)
N18 B3 1.536(9)
C59 C60 1.391(9)
C59 C62 1.512(9)
C60 C61 1.362(9)
C60 H60 0.9500
C61 C63 1.490(9)
C62 H62A 0.9800
C62 H62B 0.9800
C62 H62C 0.9800
C63 H63A 0.9800
C63 H63B 0.9800
C63 H63C 0.9800
C64 C65 1.379(9)
C64 C67 1.492(9)
C65 C66 1.372(10)
C65 H65 0.9500
C66 C68 1.496(9)
C67 H67A 0.9800
C67 H67B 0.9800
C67 H67C 0.9800
C68 H68A 0.9800
C68 H68B 0.9800
C68 H68C 0.9800
C69 C70 1.377(9)
C69 C72 1.487(9)
C70 C71 1.384(10)
C70 H70 0.9500
C71 C73 1.491(9)
C72 H72A 0.9800
C72 H72B 0.9800
C72 H72C 0.9800
C73 H73A 0.9800
C73 H73B 0.9800
C73 H73C 0.9800
C74 C75 1.436(8)
C74 C79 1.497(9)
C75 C80 1.420(9)
C75 C76 1.430(9)
C76 C83 1.396(9)
C76 C77 1.463(9)
C77 C78 1.358(9)
C77 C84 1.505(9)
C78 C86 1.503(9)
C79 H79A 0.9800
C79 H79B 0.9800
C79 H79C 0.9800
C80 C81 1.359(10)
C80 H80 0.9500
C81 C82 1.372(10)
C81 H81 0.9500
C82 C83 1.365(10)
C82 H82 0.9500
C83 H83 0.9500
C85 H85A 0.9800
C85 H85B 0.9800
C85 H85C 0.9800
C87 H87A 0.9800
C87 H87B 0.9800
C87 H87C 0.9800
B3 H3 1.0000

loop_
_geom_torsion_atom_site_label_1
_geom_torsion_atom_site_label_2
_geom_torsion_atom_site_label_3
_geom_torsion_atom_site_label_4
_geom_torsion
C16 Ir1 N1 C1 -42.4(7)
C20 Ir1 N1 C1 47.0(7)
N3 Ir1 N1 C1 -137.8(6)
N5 Ir1 N1 C1 141.6(7)
C16 Ir1 N1 N2 137.7(4)
C20 Ir1 N1 N2 -132.8(4)
N3 Ir1 N1 N2 42.4(4)
N5 Ir1 N1 N2 -38.2(4)
C1 N1 N2 C3 -0.8(7)
Ir1 N1 N2 C3 179.1(4)
C1 N1 N2 B1 178.0(6)
Ir1 N1 N2 B1 -2.1(7)
C16 Ir1 N3 C6 50.7(6)
N1 Ir1 N3 C6 143.9(6)
N5 Ir1 N3 C6 -127.1(6)
C16 Ir1 N3 N4 -128.1(4)
N1 Ir1 N3 N4 -34.9(4)
N5 Ir1 N3 N4 54.1(4)
C6 N3 N4 C8 -1.2(7)
Ir1 N3 N4 C8 178.0(4)
C6 N3 N4 B1 170.3(6)
Ir1 N3 N4 B1 -10.5(7)
C20 Ir1 N5 C11 -47.6(7)
N3 Ir1 N5 C11 129.4(7)
N1 Ir1 N5 C11 -142.7(7)
C20 Ir1 N5 N6 128.4(4)
N3 Ir1 N5 N6 -54.6(4)
N1 Ir1 N5 N6 33.3(4)
C11 N5 N6 C13 2.9(7)
Ir1 N5 N6 C13 -174.2(4)
C11 N5 N6 B1 -172.3(6)
Ir1 N5 N6 B1 10.6(7)
N2 N1 C1 C2 -0.4(7)
Ir1 N1 C1 C2 179.7(5)
N2 N1 C1 C4 177.7(6)
Ir1 N1 C1 C4 -2.2(11)
N1 C1 C2 C3 1.5(8)
C4 C1 C2 C3 -176.4(7)
N1 N2 C3 C2 1.8(7)
B1 N2 C3 C2 -176.9(7)
N1 N2 C3 C5 -178.3(6)
B1 N2 C3 C5 3.0(11)
C1 C2 C3 N2 -2.0(8)
C1 C2 C3 C5 178.1(7)
N4 N3 C6 C7 0.2(7)
Ir1 N3 C6 C7 -178.7(5)
N4 N3 C6 C9 -178.4(6)
Ir1 N3 C6 C9 2.7(10)
N3 C6 C7 C8 0.7(8)
C9 C6 C7 C8 179.3(7)
N3 N4 C8 C7 1.6(7)
B1 N4 C8 C7 -168.9(6)
N3 N4 C8 C10 -176.5(6)
B1 N4 C8 C10 13.0(10)
C6 C7 C8 N4 -1.4(8)
C6 C7 C8 C10 176.6(7)
N6 N5 C11 C12 -2.8(7)
Ir1 N5 C11 C12 173.4(5)
N6 N5 C11 C14 173.6(6)
Ir1 N5 C11 C14 -10.2(10)
N5 C11 C12 C13 1.7(8)
C14 C11 C12 C13 -174.4(6)
N5 N6 C13 C12 -1.8(7)
B1 N6 C13 C12 172.8(6)
N5 N6 C13 C15 178.3(6)
B1 N6 C13 C15 -7.1(11)
C11 C12 C13 N6 0.1(8)
C11 C12 C13 C15 179.9(7)
C20 Ir1 C16 C17 34.8(5)
N3 Ir1 C16 C17 -142.0(5)
N1 Ir1 C16 C17 130.0(5)
C20 Ir1 C16 C21 -145.3(5)
N3 Ir1 C16 C21 37.8(5)
N1 Ir1 C16 C21 -50.1(5)
C21 C16 C17 C22 -21.2(8)
Ir1 C16 C17 C22 158.7(5)
C21 C16 C17 C18 156.4(6)
Ir1 C16 C17 C18 -23.7(8)
C22 C17 C18 C25 -3.3(8)
C16 C17 C18 C25 179.1(6)
C22 C17 C18 C19 171.6(5)
C16 C17 C18 C19 -5.9(9)
C25 C18 C19 C20 -174.3(6)
C17 C18 C19 C20 11.0(9)
C25 C18 C19 C26 13.0(9)
C17 C18 C19 C26 -161.7(6)
C18 C19 C20 C28 -168.2(6)
C26 C19 C20 C28 4.6(9)
C18 C19 C20 Ir1 13.0(9)
C26 C19 C20 Ir1 -174.3(5)
C16 Ir1 C20 C19 -30.2(6)
N1 Ir1 C20 C19 -123.6(5)
N5 Ir1 C20 C19 147.5(5)
C16 Ir1 C20 C28 151.0(5)
N1 Ir1 C20 C28 57.6(5)
N5 Ir1 C20 C28 -31.4(5)
C18 C17 C22 C23 4.3(9)
C16 C17 C22 C23 -178.0(6)
C17 C22 C23 C24 -2.3(10)
C22 C23 C24 C25 -0.6(11)
C23 C24 C25 C18 1.5(11)
C17 C18 C25 C24 0.6(10)
C19 C18 C25 C24 -174.4(6)
C27 O4 C26 O3 -7.6(11)
C27 O4 C26 C19 172.1(7)
C20 C19 C26 O3 -56.7(10)
C18 C19 C26 O3 116.5(8)
C20 C19 C26 O4 123.7(7)
C18 C19 C26 O4 -63.1(8)
C29 O2 C28 O1 1.9(11)
C29 O2 C28 C20 -177.1(6)
C19 C20 C28 O1 117.9(8)
Ir1 C20 C28 O1 -63.1(9)
C19 C20 C28 O2 -63.1(8)
Ir1 C20 C28 O2 115.9(5)
C3 N2 B1 N6 -121.1(7)
N1 N2 B1 N6 60.3(7)
C3 N2 B1 N4 121.3(7)
N1 N2 B1 N4 -57.3(8)
C13 N6 B1 N2 119.7(7)
N5 N6 B1 N2 -66.3(7)
C13 N6 B1 N4 -122.1(7)
N5 N6 B1 N4 52.0(8)
C8 N4 B1 N2 -124.2(7)
N3 N4 B1 N2 66.2(7)
C8 N4 B1 N6 116.9(7)
N3 N4 B1 N6 -52.7(7)
C45 Ir2 N7 C30 45.8(7)
C49 Ir2 N7 C30 -44.4(7)
N11 Ir2 N7 C30 141.4(6)
N9 Ir2 N7 C30 -137.4(6)
C45 Ir2 N7 N8 -134.9(5)
C49 Ir2 N7 N8 134.9(5)
N11 Ir2 N7 N8 -39.4(4)
N9 Ir2 N7 N8 41.9(4)
C30 N7 N8 C32 1.1(7)
Ir2 N7 N8 C32 -178.4(4)
C30 N7 N8 B2 172.9(6)
Ir2 N7 N8 B2 -6.5(7)
C49 Ir2 N9 C35 33.2(6)
N11 Ir2 N9 C35 -143.5(6)
N7 Ir2 N9 C35 130.2(6)
C49 Ir2 N9 N10 -122.2(4)
N11 Ir2 N9 N10 61.1(4)
N7 Ir2 N9 N10 -25.2(4)
C35 N9 N10 C37 -3.5(7)
Ir2 N9 N10 C37 158.0(4)
C35 N9 N10 B2 173.3(5)
Ir2 N9 N10 B2 -25.2(6)
C45 Ir2 N11 C40 -55.0(6)
N7 Ir2 N11 C40 -148.2(6)
N9 Ir2 N11 C40 122.2(6)
C45 Ir2 N11 N12 139.2(4)
N7 Ir2 N11 N12 46.0(4)
N9 Ir2 N11 N12 -43.6(4)
C40 N11 N12 C42 -0.6(7)
Ir2 N11 N12 C42 168.6(4)
C40 N11 N12 B2 -176.1(5)
Ir2 N11 N12 B2 -6.8(7)
N8 N7 C30 C31 -1.8(7)
Ir2 N7 C30 C31 177.6(5)
N8 N7 C30 C33 179.7(6)
Ir2 N7 C30 C33 -0.9(10)
N7 C30 C31 C32 1.8(8)
C33 C30 C31 C32 -179.8(6)
N7 N8 C32 C31 0.0(7)
B2 N8 C32 C31 -170.5(6)
N7 N8 C32 C34 178.0(6)
B2 N8 C32 C34 7.5(11)
C30 C31 C32 N8 -1.1(7)
C30 C31 C32 C34 -178.9(7)
N10 N9 C35 C36 4.4(7)
Ir2 N9 C35 C36 -152.5(5)
N10 N9 C35 C38 -177.5(6)
Ir2 N9 C35 C38 25.6(10)
N9 C35 C36 C37 -3.8(8)
C38 C35 C36 C37 178.3(7)
N9 N10 C37 C36 1.1(7)
B2 N10 C37 C36 -175.1(6)
N9 N10 C37 C39 -176.7(6)
B2 N10 C37 C39 7.2(10)
C35 C36 C37 N10 1.6(7)
C35 C36 C37 C39 179.1(7)
N12 N11 C40 C41 0.5(7)
Ir2 N11 C40 C41 -166.4(5)
N12 N11 C40 C43 177.7(6)
Ir2 N11 C40 C43 10.8(10)
N11 C40 C41 C42 -0.1(8)
C43 C40 C41 C42 -177.2(7)
N11 N12 C42 C41 0.5(7)
B2 N12 C42 C41 175.3(6)
N11 N12 C42 C44 -178.0(6)
B2 N12 C42 C44 -3.2(11)
C40 C41 C42 N12 -0.2(8)
C40 C41 C42 C44 178.1(7)
C49 Ir2 C45 C46 -40.0(5)
N11 Ir2 C45 C46 136.4(5)
N7 Ir2 C45 C46 -137.1(5)
C49 Ir2 C45 C50 142.0(5)
N11 Ir2 C45 C50 -41.6(5)
N7 Ir2 C45 C50 45.0(5)
C50 C45 C46 C51 26.0(9)
Ir2 C45 C46 C51 -152.0(5)
C50 C45 C46 C47 -152.5(6)
Ir2 C45 C46 C47 29.5(8)
C51 C46 C47 C54 1.4(9)
C45 C46 C47 C54 179.9(6)
C51 C46 C47 C48 -174.1(6)
C45 C46 C47 C48 4.4(9)
C54 C47 C48 C49 171.6(6)
C46 C47 C48 C49 -13.0(9)
C54 C47 C48 C55 -14.0(8)
C46 C47 C48 C55 161.4(6)
C47 C48 C49 C57 173.6(5)
C55 C48 C49 C57 -0.3(9)
C47 C48 C49 Ir2 -11.7(9)
C55 C48 C49 Ir2 174.3(5)
C45 Ir2 C49 C48 32.4(5)
N7 Ir2 C49 C48 126.0(5)
N9 Ir2 C49 C48 -144.6(5)
C45 Ir2 C49 C57 -153.1(5)
N7 Ir2 C49 C57 -59.6(5)
N9 Ir2 C49 C57 29.8(5)
C47 C46 C51 C52 -4.9(10)
C45 C46 C51 C52 176.5(6)
C46 C51 C52 C53 4.3(10)
C51 C52 C53 C54 -0.1(10)
C52 C53 C54 C47 -3.4(10)
C46 C47 C54 C53 2.7(9)
C48 C47 C54 C53 178.4(6)
C56 O8 C55 O7 -0.4(10)
C56 O8 C55 C48 -176.7(6)
C49 C48 C55 O7 85.0(9)
C47 C48 C55 O7 -89.4(8)
C49 C48 C55 O8 -98.8(7)
C47 C48 C55 O8 86.8(7)
C58 O6 C57 O5 4.7(10)
C58 O6 C57 C49 -176.3(6)
C48 C49 C57 O5 32.0(9)
Ir2 C49 C57 O5 -142.9(6)
C48 C49 C57 O6 -146.9(6)
Ir2 C49 C57 O6 38.1(7)
C37 N10 B2 N8 -107.2(7)
N9 N10 B2 N8 76.9(7)
C37 N10 B2 N12 133.1(7)
N9 N10 B2 N12 -42.8(7)
C32 N8 B2 N10 113.7(7)
N7 N8 B2 N10 -56.1(7)
C32 N8 B2 N12 -127.2(7)
N7 N8 B2 N12 63.0(7)
C42 N12 B2 N10 -110.9(7)
N11 N12 B2 N10 63.4(7)
C42 N12 B2 N8 130.2(7)
N11 N12 B2 N8 -55.5(7)
C74 Ir3 N13 C59 -46.4(6)
C78 Ir3 N13 C59 43.0(6)
N17 Ir3 N13 C59 -142.2(6)
N15 Ir3 N13 C59 137.5(6)
C74 Ir3 N13 N14 142.0(4)
C78 Ir3 N13 N14 -128.6(4)
N17 Ir3 N13 N14 46.2(4)
N15 Ir3 N13 N14 -34.2(4)
C59 N13 N14 C61 -1.5(7)
Ir3 N13 N14 C61 172.3(4)
C59 N13 N14 B3 177.4(6)
Ir3 N13 N14 B3 -8.8(7)
C78 Ir3 N15 C64 -55.1(6)
N17 Ir3 N15 C64 123.1(6)
N13 Ir3 N15 C64 -149.6(6)
C78 Ir3 N15 N16 128.7(5)
N17 Ir3 N15 N16 -53.2(4)
N13 Ir3 N15 N16 34.2(5)
C64 N15 N16 C66 1.1(7)
Ir3 N15 N16 C66 178.4(4)
C64 N15 N16 B3 -169.3(5)
Ir3 N15 N16 B3 8.0(7)
C74 Ir3 N17 C69 51.2(6)
N15 Ir3 N17 C69 -125.0(6)
N13 Ir3 N17 C69 145.3(6)
C74 Ir3 N17 N18 -128.8(4)
N15 Ir3 N17 N18 55.0(4)
N13 Ir3 N17 N18 -34.7(4)
C69 N17 N18 C71 -0.9(6)
Ir3 N17 N18 C71 179.1(4)
C69 N17 N18 B3 168.2(5)
Ir3 N17 N18 B3 -11.8(7)
N14 N13 C59 C60 0.5(7)
Ir3 N13 C59 C60 -171.7(5)
N14 N13 C59 C62 179.5(6)
Ir3 N13 C59 C62 7.2(10)
N13 C59 C60 C61 0.6(8)
C62 C59 C60 C61 -178.3(7)
N13 N14 C61 C60 1.9(7)
B3 N14 C61 C60 -176.8(6)
N13 N14 C61 C63 -175.9(6)
B3 N14 C61 C63 5.4(10)
C59 C60 C61 N14 -1.5(8)
C59 C60 C61 C63 176.0(7)
N16 N15 C64 C65 -0.9(7)
Ir3 N15 C64 C65 -177.5(5)
N16 N15 C64 C67 176.6(6)
Ir3 N15 C64 C67 0.0(10)
N15 C64 C65 C66 0.4(8)
C67 C64 C65 C66 -176.9(7)
N15 N16 C66 C65 -0.8(7)
B3 N16 C66 C65 168.3(6)
N15 N16 C66 C68 177.4(6)
B3 N16 C66 C68 -13.5(11)
C64 C65 C66 N16 0.2(8)
C64 C65 C66 C68 -177.9(7)
N18 N17 C69 C70 0.3(7)
Ir3 N17 C69 C70 -179.7(5)
N18 N17 C69 C72 -177.1(6)
Ir3 N17 C69 C72 2.9(10)
N17 C69 C70 C71 0.5(8)
C72 C69 C70 C71 177.6(7)
N17 N18 C71 C70 1.2(7)
B3 N18 C71 C70 -166.4(6)
N17 N18 C71 C73 -177.1(6)
B3 N18 C71 C73 15.3(10)
C69 C70 C71 N18 -1.0(7)
C69 C70 C71 C73 177.1(7)
C78 Ir3 C74 C75 38.3(6)
N17 Ir3 C74 C75 -139.6(5)
N13 Ir3 C74 C75 132.8(5)
C78 Ir3 C74 C79 -144.8(5)
N17 Ir3 C74 C79 37.4(5)
N13 Ir3 C74 C79 -50.3(5)
C79 C74 C75 C80 -22.7(9)
Ir3 C74 C75 C80 154.3(5)
C79 C74 C75 C76 155.7(6)
Ir3 C74 C75 C76 -27.3(9)
C80 C75 C76 C83 0.2(9)
C74 C75 C76 C83 -178.3(6)
C80 C75 C76 C77 172.9(6)
C74 C75 C76 C77 -5.6(9)
C83 C76 C77 C78 -174.4(6)
C75 C76 C77 C78 13.1(10)
C83 C76 C77 C84 13.2(9)
C75 C76 C77 C84 -159.3(6)
C76 C77 C78 C86 -170.0(6)
C84 C77 C78 C86 2.5(9)
C76 C77 C78 Ir3 11.7(9)
C84 C77 C78 Ir3 -175.8(5)
C74 Ir3 C78 C77 -31.4(6)
N15 Ir3 C78 C77 144.7(5)
N13 Ir3 C78 C77 -125.8(5)
C74 Ir3 C78 C86 150.2(5)
N15 Ir3 C78 C86 -33.7(5)
N13 Ir3 C78 C86 55.8(5)
C76 C75 C80 C81 1.9(10)
C74 C75 C80 C81 -179.5(7)
C75 C80 C81 C82 -1.8(11)
C80 C81 C82 C83 -0.5(11)
C81 C82 C83 C76 2.6(11)
C75 C76 C83 C82 -2.4(10)
C77 C76 C83 C82 -175.1(6)
C85 O12 C84 O11 -8.9(11)
C85 O12 C84 C77 174.4(6)
C78 C77 C84 O11 -54.3(10)
C76 C77 C84 O11 118.7(8)
C78 C77 C84 O12 122.4(7)
C76 C77 C84 O12 -64.7(8)
C87 O10 C86 O9 6.4(11)
C87 O10 C86 C78 -170.0(6)
C77 C78 C86 O9 116.4(9)
Ir3 C78 C86 O9 -65.2(9)
C77 C78 C86 O10 -67.2(8)
Ir3 C78 C86 O10 111.3(6)
C61 N14 B3 N18 125.7(7)
N13 N14 B3 N18 -52.9(7)
C61 N14 B3 N16 -115.9(7)
N13 N14 B3 N16 65.5(7)
C71 N18 B3 N14 -127.0(6)
N17 N18 B3 N14 66.4(7)
C71 N18 B3 N16 113.8(7)
N17 N18 B3 N16 -52.8(7)
C66 N16 B3 N14 126.6(7)
N15 N16 B3 N14 -65.2(7)
C66 N16 B3 N18 -113.4(7)
N15 N16 B3 N18 54.8(7)
